data_7103019
loop_
_publ_author_name
'Guino-o, Marites A'
'Campana, Charles F'
'Ruhlandt-Senge, Karin'

_publ_section_title
;
 A unique heterobimetallic benzyl calciate--an organometallic
 mixed-metal species involving a heavy alkaline-earth metal.
;
_journal_issue 14
_journal_name_full 'Chemical communications (Cambridge, England)'
_journal_page_first 1692
_journal_page_last 1694
_journal_paper_doi 10.1039/b715701k
_journal_year 2008
_chemical_formula_sum 'C47 H68 Ca Li2 N4'
_chemical_formula_weight 743.02
_chemical_name_systematic
;
?
;
_space_group_IT_number 122
_symmetry_cell_setting tetragonal
_symmetry_space_group_name_Hall 'I -4 2bw'
_symmetry_space_group_name_H-M 'I -4 2 d'
_atom_sites_solution_hydrogens geom
_atom_sites_solution_primary direct
_atom_sites_solution_secondary difmap
_audit_creation_method SHELXL-97
_cell_angle_alpha 90.00
_cell_angle_beta 90.00
_cell_angle_gamma 90.00
_cell_formula_units_Z 4
_cell_length_a 13.6240(7)
_cell_length_b 13.6240(7)
_cell_length_c 28.4840(14)
_cell_measurement_reflns_used 4191
_cell_measurement_temperature 100(2)
_cell_measurement_theta_max 28.28
_cell_measurement_theta_min 2.55
_cell_volume 5287.0(5)
_computing_cell_refinement 'Bruker SMART'
_computing_data_collection 'Bruker SMART'
_computing_data_reduction 'Bruker SAINT'
_computing_molecular_graphics 'Bruker SHELXTL'
_computing_publication_material 'Bruker SHELXTL'
_computing_structure_refinement 'SHELXL-97 (Sheldrick, 1997)'
_computing_structure_solution 'SHELXS-97 (Sheldrick, 1990)'
_diffrn_ambient_temperature 100(2)
_diffrn_measured_fraction_theta_full 0.998
_diffrn_measured_fraction_theta_max 0.998
_diffrn_measurement_device_type 'CCD area detector'
_diffrn_measurement_method 'phi and omega scans'
_diffrn_radiation_monochromator graphite
_diffrn_radiation_source 'fine-focus sealed tube'
_diffrn_radiation_type MoK\a
_diffrn_radiation_wavelength 0.71073
_diffrn_reflns_av_R_equivalents 0.0820
_diffrn_reflns_av_sigmaI/netI 0.0446
_diffrn_reflns_limit_h_max 14
_diffrn_reflns_limit_h_min -14
_diffrn_reflns_limit_k_max 14
_diffrn_reflns_limit_k_min -14
_diffrn_reflns_limit_l_max 30
_diffrn_reflns_limit_l_min -30
_diffrn_reflns_number 13194
_diffrn_reflns_theta_full 22.49
_diffrn_reflns_theta_max 22.49
_diffrn_reflns_theta_min 2.55
_diffrn_standards_decay_% no
_exptl_absorpt_coefficient_mu 0.142
_exptl_absorpt_correction_T_max 0.9326
_exptl_absorpt_correction_T_min 0.9326
_exptl_absorpt_correction_type multi-scan
_exptl_absorpt_process_details 'R. Blessing, Acta Cryst. (1995) A51 33-38.'
_exptl_crystal_colour yellow
_exptl_crystal_density_diffrn 0.818
_exptl_crystal_density_method 'not measured'
_exptl_crystal_description cube
_exptl_crystal_F_000 1416
_exptl_crystal_size_max 0.50
_exptl_crystal_size_mid 0.50
_exptl_crystal_size_min 0.50
_refine_diff_density_max 0.205
_refine_diff_density_min -0.227
_refine_diff_density_rms 0.050
_refine_ls_abs_structure_details 'Flack H D (1983), Acta Cryst. A39, 876-881'
_refine_ls_abs_structure_Flack 0.08(10)
_refine_ls_extinction_method none
_refine_ls_goodness_of_fit_ref 1.121
_refine_ls_hydrogen_treatment constr
_refine_ls_matrix_type full
_refine_ls_number_parameters 109
_refine_ls_number_reflns 1738
_refine_ls_number_restraints 0
_refine_ls_restrained_S_all 1.121
_refine_ls_R_factor_all 0.0786
_refine_ls_R_factor_gt 0.0656
_refine_ls_shift/su_max 0.001
_refine_ls_shift/su_mean 0.000
_refine_ls_structure_factor_coef Fsqd
_refine_ls_weighting_details 'calc w=1/[\s^2^(Fo^2^)+(0.1200P)^2^+0.0000P] where P=(Fo^2^+2Fc^2^)/3'
_refine_ls_weighting_scheme calc
_refine_ls_wR_factor_gt 0.1753
_refine_ls_wR_factor_ref 0.1837
_reflns_number_gt 1349
_reflns_number_total 1738
_reflns_threshold_expression >2sigma(I)
_cod_data_source_file b715701k.txt
_cod_data_source_block data0x
_cod_depositor_comments
;
The following automatic conversions were performed:
'_symmetry_cell_setting' value 'Tetragonal' changed to 'tetragonal'
according to '/home/saulius/struct/CIF-dictionaries/cif_core.dic'
dictionary named 'cif_core.dic' version 2.4.1 from 2010-06-29.

Automatic conversion script
Id: cif_fix_enum 1527 2010-12-29 10:47:43Z saulius 
;
_cod_original_sg_symbol_H-M I-42d
_cod_database_code 7103019

loop_
_symmetry_equiv_pos_as_xyz
'x, y, z'
'y, -x, -z'
'-x, -y, z'
'-y, x, -z'
'x, -y+1/2, -z+1/4'
'-y+1/2, -x, z+3/4'
'-x, y+1/2, -z+1/4'
'y+1/2, x, z+3/4'
'x+1/2, y+1/2, z+1/2'
'y+1/2, -x+1/2, -z+1/2'
'-x+1/2, -y+1/2, z+1/2'
'-y+1/2, x+1/2, -z+1/2'
'x+1/2, -y+1, -z+3/4'
'-y+1, -x+1/2, z+5/4'
'-x+1/2, y+1, -z+3/4'
'y+1, x+1/2, z+5/4'

loop_
_atom_site_label
_atom_site_type_symbol
_atom_site_fract_x
_atom_site_fract_y
_atom_site_fract_z
_atom_site_U_iso_or_equiv
_atom_site_adp_type
_atom_site_occupancy
_atom_site_symmetry_multiplicity
_atom_site_calc_flag
_atom_site_refinement_flags
_atom_site_disorder_assembly
_atom_site_disorder_group
Ca1 Ca 0.0000 0.0000 0.0000 0.0582(5) Uani 1 4 d S . .
C1 C 0.2343(3) 0.0342(3) 0.01126(15) 0.0648(12) Uani 1 1 d . . .
H1A H 0.2257 -0.0332 0.0187 0.078 Uiso 1 1 calc R . .
C2 C 0.2849(4) 0.0949(6) 0.04178(18) 0.0939(17) Uani 1 1 d . . .
H2A H 0.3081 0.0689 0.0707 0.113 Uiso 1 1 calc R . .
C3 C 0.3023(4) 0.1908(6) 0.0315(3) 0.101(2) Uani 1 1 d . . .
H3A H 0.3390 0.2307 0.0524 0.122 Uiso 1 1 calc R . .
C4 C 0.2678(4) 0.2279(4) -0.0079(2) 0.0870(18) Uani 1 1 d . . .
H4A H 0.2787 0.2952 -0.0148 0.104 Uiso 1 1 calc R . .
C5 C 0.2166(3) 0.1713(4) -0.03886(19) 0.0723(14) Uani 1 1 d . . .
H5A H 0.1941 0.2001 -0.0673 0.087 Uiso 1 1 calc R . .
C6 C 0.1958(3) 0.0718(3) -0.03025(17) 0.0581(11) Uani 1 1 d . . .
C7 C 0.1393(2) 0.0123(4) -0.06240(13) 0.0590(11) Uani 1 1 d . . .
H7A H 0.1353 -0.0496 -0.0443 0.071 Uiso 1 1 calc R . .
H7B H 0.1895 -0.0010 -0.0867 0.071 Uiso 1 1 calc R . .
Li1 Li 0.0000 0.0000 -0.1064(3) 0.057(2) Uani 1 2 d S . .
N1 N 0.0188(3) -0.1052(3) -0.15997(12) 0.0708(11) Uani 1 1 d . . .
C8 C -0.0161(5) -0.0528(4) -0.20110(17) 0.0901(16) Uani 1 1 d . . .
H8A H -0.0886 -0.0557 -0.2020 0.108 Uiso 1 1 calc R . .
H8B H 0.0092 -0.0855 -0.2297 0.108 Uiso 1 1 calc R . .
C9 C 0.1230(4) -0.1329(4) -0.1646(2) 0.0877(16) Uani 1 1 d . . .
H9A H 0.1341 -0.1619 -0.1957 0.132 Uiso 1 1 calc R . .
H9B H 0.1399 -0.1809 -0.1403 0.132 Uiso 1 1 calc R . .
H9C H 0.1642 -0.0745 -0.1610 0.132 Uiso 1 1 calc R . .
C10 C -0.0428(4) -0.1977(4) -0.15439(18) 0.0898(17) Uani 1 1 d . . .
H10A H -0.0383 -0.2372 -0.1831 0.135 Uiso 1 1 calc R . .
H10B H -0.1114 -0.1795 -0.1488 0.135 Uiso 1 1 calc R . .
H10C H -0.0183 -0.2359 -0.1277 0.135 Uiso 1 1 calc R . .

loop_
_atom_site_aniso_label
_atom_site_aniso_U_11
_atom_site_aniso_U_22
_atom_site_aniso_U_33
_atom_site_aniso_U_23
_atom_site_aniso_U_13
_atom_site_aniso_U_12
Ca1 0.0591(7) 0.0591(7) 0.0565(9) 0.000 0.000 0.000
C1 0.051(2) 0.077(3) 0.067(3) 0.009(2) -0.002(2) -0.005(2)
C2 0.065(3) 0.145(6) 0.071(3) -0.004(4) -0.003(3) -0.005(4)
C3 0.064(4) 0.122(6) 0.118(6) -0.045(5) 0.012(4) -0.019(3)
C4 0.056(3) 0.082(4) 0.123(6) -0.030(4) 0.007(3) -0.013(3)
C5 0.054(3) 0.065(3) 0.098(4) 0.000(3) 0.011(3) -0.001(2)
C6 0.032(2) 0.063(3) 0.080(3) 0.003(2) 0.008(2) -0.0013(19)
C7 0.043(2) 0.069(3) 0.065(2) 0.013(3) -0.0013(18) 0.001(2)
Li1 0.051(5) 0.067(5) 0.053(5) 0.000 0.000 0.015(6)
N1 0.052(2) 0.089(3) 0.072(2) -0.013(2) -0.0046(18) 0.002(2)
C8 0.099(4) 0.108(4) 0.064(3) -0.009(2) 0.002(3) -0.009(3)
C9 0.071(3) 0.099(4) 0.093(4) -0.030(3) 0.001(3) 0.024(3)
C10 0.083(3) 0.096(4) 0.091(4) -0.012(3) -0.016(3) 0.002(3)

loop_
_atom_type_symbol
_atom_type_description
_atom_type_scat_dispersion_real
_atom_type_scat_dispersion_imag
_atom_type_scat_source
C C 0.0033 0.0016 'International Tables Vol C Tables 4.2.6.8 and 6.1.1.4'
H H 0.0000 0.0000 'International Tables Vol C Tables 4.2.6.8 and 6.1.1.4'
N N 0.0061 0.0033 'International Tables Vol C Tables 4.2.6.8 and 6.1.1.4'
Li Li -0.0003 0.0001 'International Tables Vol C Tables 4.2.6.8 and 6.1.1.4'
Ca Ca 0.2262 0.3064 'International Tables Vol C Tables 4.2.6.8 and 6.1.1.4'

loop_
_geom_angle_atom_site_label_1
_geom_angle_atom_site_label_2
_geom_angle_atom_site_label_3
_geom_angle
_geom_angle_site_symmetry_1
_geom_angle_site_symmetry_3
_geom_angle_publ_flag
C7 Ca1 C7 117.74(9) 4 . ?
C7 Ca1 C7 117.74(9) 4 3 ?
C7 Ca1 C7 93.96(16) . 3 ?
C7 Ca1 C7 93.97(16) 4 2 ?
C7 Ca1 C7 117.74(9) . 2 ?
C7 Ca1 C7 117.74(9) 3 2 ?
C7 Ca1 C6 118.53(13) 4 2 ?
C7 Ca1 C6 90.91(14) . 2 ?
C7 Ca1 C6 112.34(14) 3 2 ?
C7 Ca1 C6 29.13(13) 2 2 ?
C7 Ca1 C6 29.13(13) 4 4 ?
C7 Ca1 C6 112.34(14) . 4 ?
C7 Ca1 C6 90.91(14) 3 4 ?
C7 Ca1 C6 118.53(13) 2 4 ?
C6 Ca1 C6 146.26(18) 2 4 ?
C7 Ca1 C6 112.34(14) 4 3 ?
C7 Ca1 C6 118.53(13) . 3 ?
C7 Ca1 C6 29.13(13) 3 3 ?
C7 Ca1 C6 90.91(14) 2 3 ?
C6 Ca1 C6 94.83(5) 2 3 ?
C6 Ca1 C6 94.83(5) 4 3 ?
C7 Ca1 C6 90.91(14) 4 . ?
C7 Ca1 C6 29.13(13) . . ?
C7 Ca1 C6 118.53(13) 3 . ?
C7 Ca1 C6 112.34(14) 2 . ?
C6 Ca1 C6 94.83(5) 2 . ?
C6 Ca1 C6 94.83(5) 4 . ?
C6 Ca1 C6 146.26(18) 3 . ?
C7 Ca1 Li1 46.98(8) 4 2 ?
C7 Ca1 Li1 133.02(8) . 2 ?
C7 Ca1 Li1 133.02(8) 3 2 ?
C7 Ca1 Li1 46.98(8) 2 2 ?
C6 Ca1 Li1 73.13(9) 2 2 ?
C6 Ca1 Li1 73.13(9) 4 2 ?
C6 Ca1 Li1 106.87(9) 3 2 ?
C6 Ca1 Li1 106.87(9) . 2 ?
C7 Ca1 Li1 133.02(8) 4 . ?
C7 Ca1 Li1 46.98(8) . . ?
C7 Ca1 Li1 46.98(8) 3 . ?
C7 Ca1 Li1 133.02(8) 2 . ?
C6 Ca1 Li1 106.87(9) 2 . ?
C6 Ca1 Li1 106.87(9) 4 . ?
C6 Ca1 Li1 73.13(9) 3 . ?
C6 Ca1 Li1 73.13(9) . . ?
Li1 Ca1 Li1 180.0 2 . ?
C2 C1 C6 120.1(5) . . ?
C2 C1 H1A 119.9 . . ?
C6 C1 H1A 119.9 . . ?
C3 C2 C1 121.7(6) . . ?
C3 C2 H2A 119.2 . . ?
C1 C2 H2A 119.2 . . ?
C4 C3 C2 119.3(6) . . ?
C4 C3 H3A 120.3 . . ?
C2 C3 H3A 120.3 . . ?
C3 C4 C5 121.1(6) . . ?
C3 C4 H4A 119.4 . . ?
C5 C4 H4A 119.4 . . ?
C4 C5 C6 122.4(6) . . ?
C4 C5 H5A 118.8 . . ?
C6 C5 H5A 118.8 . . ?
C1 C6 C5 115.3(4) . . ?
C1 C6 C7 122.2(4) . . ?
C5 C6 C7 122.5(4) . . ?
C1 C6 Ca1 88.3(2) . . ?
C5 C6 Ca1 123.3(3) . . ?
C7 C6 Ca1 61.3(2) . . ?
C6 C7 Li1 146.4(3) . . ?
C6 C7 Ca1 89.5(2) . . ?
Li1 C7 Ca1 76.34(19) . . ?
C6 C7 H7A 100.2 . . ?
Li1 C7 H7A 100.2 . . ?
Ca1 C7 H7A 63.3 . . ?
C6 C7 H7B 100.2 . . ?
Li1 C7 H7B 100.2 . . ?
Ca1 C7 H7B 165.6 . . ?
H7A C7 H7B 104.2 . . ?
N1 Li1 N1 87.3(3) . 3 ?
N1 Li1 C7 116.66(16) . 3 ?
N1 Li1 C7 110.27(15) 3 3 ?
N1 Li1 C7 110.27(15) . . ?
N1 Li1 C7 116.66(16) 3 . ?
C7 Li1 C7 113.4(4) 3 . ?
N1 Li1 Ca1 136.36(17) . . ?
N1 Li1 Ca1 136.36(17) 3 . ?
C7 Li1 Ca1 56.68(18) 3 . ?
C7 Li1 Ca1 56.68(18) . . ?
C8 N1 C9 111.6(4) . . ?
C8 N1 C10 108.1(4) . . ?
C9 N1 C10 109.1(4) . . ?
C8 N1 Li1 102.1(3) . . ?
C9 N1 Li1 110.9(3) . . ?
C10 N1 Li1 114.8(3) . . ?
N1 C8 C8 112.0(4) . 3 ?
N1 C8 H8A 109.2 . . ?
C8 C8 H8A 109.2 3 . ?
N1 C8 H8B 109.2 . . ?
C8 C8 H8B 109.2 3 . ?
H8A C8 H8B 107.9 . . ?
N1 C9 H9A 109.5 . . ?
N1 C9 H9B 109.5 . . ?
H9A C9 H9B 109.5 . . ?
N1 C9 H9C 109.5 . . ?
H9A C9 H9C 109.5 . . ?
H9B C9 H9C 109.5 . . ?
N1 C10 H10A 109.5 . . ?
N1 C10 H10B 109.5 . . ?
H10A C10 H10B 109.5 . . ?
N1 C10 H10C 109.5 . . ?
H10A C10 H10C 109.5 . . ?
H10B C10 H10C 109.5 . . ?

loop_
_geom_bond_atom_site_label_1
_geom_bond_atom_site_label_2
_geom_bond_distance
_geom_bond_site_symmetry_2
_geom_bond_publ_flag
Ca1 C7 2.605(4) 4 ?
Ca1 C7 2.605(4) . ?
Ca1 C7 2.605(4) 3 ?
Ca1 C7 2.606(4) 2 ?
Ca1 C6 2.970(4) 2 ?
Ca1 C6 2.970(4) 4 ?
Ca1 C6 2.970(4) 3 ?
Ca1 C6 2.970(4) . ?
Ca1 Li1 3.030(7) 2 ?
Ca1 Li1 3.030(7) . ?
C1 C2 1.383(7) . ?
C1 C6 1.391(6) . ?
C1 H1A 0.9500 . ?
C2 C3 1.361(9) . ?
C2 H2A 0.9500 . ?
C3 C4 1.316(9) . ?
C3 H3A 0.9500 . ?
C4 C5 1.364(7) . ?
C4 H4A 0.9500 . ?
C5 C6 1.405(6) . ?
C5 H5A 0.9500 . ?
C6 C7 1.446(6) . ?
C7 Li1 2.280(5) . ?
C7 H7A 0.9900 . ?
C7 H7B 0.9900 . ?
Li1 N1 2.109(6) . ?
Li1 N1 2.109(6) 3 ?
Li1 C7 2.280(5) 3 ?
N1 C8 1.452(6) . ?
N1 C9 1.475(6) . ?
N1 C10 1.523(6) . ?
C8 C8 1.504(10) 3 ?
C8 H8A 0.9900 . ?
C8 H8B 0.9900 . ?
C9 H9A 0.9800 . ?
C9 H9B 0.9800 . ?
C9 H9C 0.9800 . ?
C10 H10A 0.9800 . ?
C10 H10B 0.9800 . ?
C10 H10C 0.9800 . ?
